data_7040984
loop_
_publ_author_name
'LaFortune, James H. W.'
'Johnstone, Timothy C.'
'P\'erez, Manuel'
'Winkelhaus, Daniel'
'Podgorny, Vitali'
'Stephan, Douglas W.'

_publ_section_title
;
 Electrophilic phenoxy-substituted phosphonium cations.
;
_journal_issue 45
_journal_name_full 'Dalton transactions (Cambridge, England : 2003)'
_journal_page_first 18156
_journal_page_last 18162
_journal_paper_doi 10.1039/c6dt03544b
_journal_volume 45
_journal_year 2016
_chemical_formula_sum 'C48 H5 B F35 O P'
_chemical_formula_weight 1304.30
_space_group_crystal_system triclinic
_space_group_IT_number 2
_space_group_name_Hall '-P 1'
_space_group_name_H-M_alt 'P -1'
_symmetry_space_group_name_Hall '-P 1'
_symmetry_space_group_name_H-M 'P -1'
_atom_sites_solution_hydrogens geom
_atom_sites_solution_primary direct
_atom_sites_solution_secondary difmap
_audit_creation_method SHELXL-2014/7
_audit_update_record
;
2016-08-20 deposited with the CCDC.
2016-10-20 downloaded from the CCDC.
;
_cell_angle_alpha 68.109(4)
_cell_angle_beta 74.550(4)
_cell_angle_gamma 88.621(4)
_cell_formula_units_Z 2
_cell_length_a 10.2325(8)
_cell_length_b 13.7142(10)
_cell_length_c 18.0873(14)
_cell_measurement_reflns_used 9768
_cell_measurement_temperature 150(2)
_cell_measurement_theta_max 25.93
_cell_measurement_theta_min 2.39
_cell_volume 2262.0(3)
_computing_cell_refinement 'Bruker SAINT'
_computing_data_collection 'Bruker APEX2'
_computing_data_reduction 'Bruker SAINT'
_computing_molecular_graphics 'Bruker SHELXTL'
_computing_publication_material 'Bruker SHELXTL'
_computing_structure_refinement 'SHELXL-2014/7 (Sheldrick, 2014)'
_computing_structure_solution 'SHELXS (Sheldrick, 2008)'
_diffrn_ambient_temperature 150(2)
_diffrn_measured_fraction_theta_full 0.999
_diffrn_measured_fraction_theta_max 0.994
_diffrn_measurement_device_type 'Bruker APEX-II CCD'
_diffrn_measurement_method 'phi and omega scans'
_diffrn_radiation_type MoK\a
_diffrn_radiation_wavelength 0.71073
_diffrn_reflns_av_R_equivalents 0.0452
_diffrn_reflns_av_unetI/netI 0.0610
_diffrn_reflns_Laue_measured_fraction_full 0.999
_diffrn_reflns_Laue_measured_fraction_max 0.994
_diffrn_reflns_limit_h_max 13
_diffrn_reflns_limit_h_min -13
_diffrn_reflns_limit_k_max 17
_diffrn_reflns_limit_k_min -17
_diffrn_reflns_limit_l_max 23
_diffrn_reflns_limit_l_min -22
_diffrn_reflns_number 37216
_diffrn_reflns_point_group_measured_fraction_full 0.999
_diffrn_reflns_point_group_measured_fraction_max 0.994
_diffrn_reflns_theta_full 25.242
_diffrn_reflns_theta_max 27.526
_diffrn_reflns_theta_min 2.106
_diffrn_source 'fine-focus sealed tube'
_exptl_absorpt_coefficient_mu 0.248
_exptl_absorpt_correction_T_max 0.9756
_exptl_absorpt_correction_T_min 0.9520
_exptl_absorpt_correction_type multi-scan
_exptl_absorpt_process_details '(Blessing, 1995)'
_exptl_crystal_colour colourless
_exptl_crystal_density_diffrn 1.915
_exptl_crystal_density_meas ?
_exptl_crystal_density_method 'not measured'
_exptl_crystal_description block
_exptl_crystal_F_000 1272
_exptl_crystal_size_max 0.200
_exptl_crystal_size_mid 0.100
_exptl_crystal_size_min 0.100
_exptl_transmission_factor_max 0.7456
_exptl_transmission_factor_min 0.6452
_refine_diff_density_max 0.329
_refine_diff_density_min -0.333
_refine_diff_density_rms 0.051
_refine_ls_extinction_method none
_refine_ls_goodness_of_fit_ref 0.937
_refine_ls_hydrogen_treatment constr
_refine_ls_matrix_type full
_refine_ls_number_parameters 875
_refine_ls_number_reflns 10367
_refine_ls_number_restraints 54
_refine_ls_restrained_S_all 0.938
_refine_ls_R_factor_all 0.0777
_refine_ls_R_factor_gt 0.0419
_refine_ls_shift/su_max 0.025
_refine_ls_shift/su_mean 0.001
_refine_ls_structure_factor_coef Fsqd
_refine_ls_weighting_details 'w=1/[\s^2^(Fo^2^)+(0.0629P)^2^+0.0436P] where P=(Fo^2^+2Fc^2^)/3'
_refine_ls_weighting_scheme calc
_refine_ls_wR_factor_gt 0.1016
_refine_ls_wR_factor_ref 0.1167
_reflns_Friedel_coverage 0.000
_reflns_number_gt 6782
_reflns_number_total 10367
_reflns_threshold_expression 'I > 2\s(I)'
_cod_data_source_file c6dt03544b1.cif
_cod_data_source_block JL009_0m
_cod_depositor_comments
;
The following automatic conversions were performed:

'_exptl_crystal_density_meas' value 'not measured' was changed to '?'
- the value is perceived as not measured.

Automatic conversion script
Id: cif_fix_values 4268 2015-11-12 08:31:59Z antanas 

 Adding full bibliography for 7040984--7040987.cif.
;
_cod_database_code 7040984
_shelx_shelxl_version_number 2014/7
_shelx_space_group_comment
;
The symmetry employed for this shelxl refinement is uniquely defined
by the following loop, which should always be used as a source of
symmetry information in preference to the above space-group names.
They are only intended as comments.
;
_shelx_estimated_absorpt_t_min 0.952
_shelx_estimated_absorpt_t_max 0.976

loop_
_space_group_symop_operation_xyz
'x, y, z'
'-x, -y, -z'

loop_
_atom_site_label
_atom_site_type_symbol
_atom_site_fract_x
_atom_site_fract_y
_atom_site_fract_z
_atom_site_U_iso_or_equiv
_atom_site_adp_type
_atom_site_occupancy
_atom_site_site_symmetry_order
_atom_site_calc_flag
_atom_site_refinement_flags_posn
_atom_site_refinement_flags_adp
_atom_site_refinement_flags_occupancy
_atom_site_disorder_assembly
_atom_site_disorder_group
P1 P 1.44919(6) 1.76404(4) 0.25355(3) 0.02506(13) Uani 1 1 d . . . . .
F1 F 1.01027(15) 1.96029(11) 0.42117(9) 0.0478(4) Uani 1 1 d . . . . .
F2 F 1.59615(16) 1.62197(10) 0.18503(9) 0.0471(4) Uani 1 1 d . . . . .
F3 F 1.5415(2) 1.53895(11) 0.08184(10) 0.0722(6) Uani 1 1 d . . . . .
F4 F 1.3081(2) 1.57714(12) 0.03619(10) 0.0744(6) Uani 1 1 d . . . . .
F5 F 1.13496(17) 1.70550(13) 0.08788(9) 0.0611(5) Uani 1 1 d . . . . .
F6 F 1.18952(14) 1.79237(11) 0.18664(9) 0.0426(3) Uani 1 1 d . . . . .
F7 F 1.45619(13) 1.94782(9) 0.10757(8) 0.0342(3) Uani 1 1 d . . . . .
F8 F 1.66584(14) 2.08948(9) 0.00034(8) 0.0390(3) Uani 1 1 d . . . . .
F9 F 1.91551(13) 2.06773(10) 0.02599(8) 0.0418(3) Uani 1 1 d . . . . .
F10 F 1.95866(13) 1.89929(11) 0.15261(9) 0.0454(4) Uani 1 1 d . . . . .
F11 F 1.75489(13) 1.75784(10) 0.25792(8) 0.0392(3) Uani 1 1 d . . . . .
F12 F 1.44891(12) 1.99500(8) 0.24796(8) 0.0340(3) Uani 1 1 d . . . . .
F13 F 1.24520(14) 2.07974(9) 0.32058(9) 0.0401(3) Uani 1 1 d . . . . .
F14 F 0.97164(15) 1.76032(11) 0.43253(9) 0.0517(4) Uani 1 1 d . . . . .
F15 F 1.17111(13) 1.67542(9) 0.35248(8) 0.0386(3) Uani 1 1 d . . . . .
F16 F 1.27653(14) 1.20190(11) -0.01377(9) 0.0462(4) Uani 1 1 d . . . . .
F17 F 0.58904(17) 0.83254(11) 0.52980(9) 0.0580(4) Uani 1 1 d . . . . .
F18 F 0.29444(16) 1.32858(14) 0.16220(11) 0.0664(5) Uani 1 1 d . . . . .
F19 F 0.47938(15) 1.23532(12) 0.07558(9) 0.0521(4) Uani 1 1 d . . . . .
F20 F 0.71780(14) 1.19654(10) 0.10449(8) 0.0379(3) Uani 1 1 d . . . . .
F21 F 0.58690(14) 1.32377(10) 0.32230(8) 0.0394(3) Uani 1 1 d . . . . .
F22 F 0.35837(16) 1.37838(13) 0.28169(11) 0.0653(5) Uani 1 1 d . . . . .
F23 F 0.73897(14) 1.18805(10) 0.43245(8) 0.0421(3) Uani 1 1 d . . . . .
F24 F 0.64027(16) 1.00885(12) 0.55635(8) 0.0523(4) Uani 1 1 d . . . . .
F25 F 0.62851(16) 0.84595(9) 0.37110(9) 0.0536(4) Uani 1 1 d . . . . .
F26 F 0.73033(13) 1.02556(9) 0.24397(7) 0.0325(3) Uani 1 1 d . . . . .
F27 F 0.90426(15) 1.37372(9) 0.07616(9) 0.0460(4) Uani 1 1 d . . . . .
F28 F 1.12048(16) 1.36812(11) -0.04224(9) 0.0574(4) Uani 1 1 d . . . . .
F29 F 1.20734(14) 1.03979(11) 0.13773(9) 0.0476(4) Uani 1 1 d . . . . .
F30 F 0.99214(13) 1.04177(10) 0.25605(8) 0.0374(3) Uani 1 1 d . . . . .
O1 O 1.50050(16) 1.68019(11) 0.32291(9) 0.0313(4) Uani 1 1 d . . . . .
C1 C 1.1090(2) 1.91949(17) 0.38065(14) 0.0324(5) Uani 1 1 d . . . . .
C2 C 1.2289(2) 1.97917(15) 0.33094(14) 0.0292(5) Uani 1 1 d . . . . .
C3 C 1.3326(2) 1.93431(15) 0.29215(13) 0.0251(5) Uani 1 1 d . . . . .
C4 C 1.3177(2) 1.83063(15) 0.29771(13) 0.0257(5) Uani 1 1 d . . . . .
C5 C 1.4158(2) 1.60656(16) 0.40063(14) 0.0302(5) Uani 1 1 d . . . . .
C6 C 1.3771(3) 1.50953(17) 0.40422(17) 0.0435(6) Uani 1 1 d . . . . .
H4 H 1.4038 1.4908 0.3571 0.052 Uiso 1 1 calc R U . . .
C7 C 1.2965(3) 1.4397(2) 0.4804(2) 0.0551(8) Uani 1 1 d . . . . .
H5 H 1.2662 1.3720 0.4855 0.066 Uiso 1 1 calc R U . . .
C8 C 1.2605(3) 1.4673(2) 0.54781(19) 0.0587(8) Uani 1 1 d . . . . .
H1 H 1.2050 1.4190 0.5991 0.070 Uiso 1 1 calc R U . . .
C9 C 1.3920(2) 1.70600(15) 0.19243(13) 0.0291(5) Uani 1 1 d . . . . .
C10 C 1.4804(3) 1.64127(16) 0.16307(14) 0.0359(6) Uani 1 1 d . . . . .
C11 C 1.4534(3) 1.59833(17) 0.11051(15) 0.0476(7) Uani 1 1 d . . . . .
C12 C 1.3348(3) 1.61846(19) 0.08711(15) 0.0502(8) Uani 1 1 d . . . . .
C13 C 1.2467(3) 1.68294(19) 0.11350(15) 0.0424(6) Uani 1 1 d . . . . .
C14 C 1.2762(2) 1.72692(16) 0.16547(14) 0.0336(5) Uani 1 1 d . . . . .
C15 C 1.5973(2) 1.84963(15) 0.18636(13) 0.0251(5) Uani 1 1 d . . . . .
C16 C 1.5809(2) 1.93482(15) 0.11831(13) 0.0255(5) Uani 1 1 d . . . . .
C17 C 1.6865(2) 2.00727(15) 0.06360(13) 0.0281(5) Uani 1 1 d . . . . .
C18 C 1.8136(2) 1.99532(16) 0.07614(14) 0.0297(5) Uani 1 1 d . . . . .
C19 C 1.8353(2) 1.90989(17) 0.14078(15) 0.0303(5) Uani 1 1 d . . . . .
C20 C 1.7283(2) 1.83737(15) 0.19583(14) 0.0273(5) Uani 1 1 d . . . . .
C21 C 1.0905(2) 1.81672(17) 0.38716(14) 0.0332(5) Uani 1 1 d . . . . .
C22 C 1.1927(2) 1.77432(15) 0.34623(14) 0.0289(5) Uani 1 1 d . . . . .
C23 C 1.3832(3) 1.63704(19) 0.46679(15) 0.0388(6) Uani 1 1 d . . . . .
H3 H 1.4135 1.7049 0.4614 0.047 Uiso 1 1 calc R U . . .
C24 C 1.3044(3) 1.5654(2) 0.54188(17) 0.0521(7) Uani 1 1 d . . . . .
H2 H 1.2804 1.5836 0.5893 0.062 Uiso 1 1 calc R U . . .
C25 C 1.1664(2) 1.20425(17) 0.04644(14) 0.0328(5) Uani 1 1 d . . . . .
C26 C 1.0878(3) 1.28808(17) 0.03190(14) 0.0370(6) Uani 1 1 d . . . . .
C27 C 0.9760(2) 1.28847(16) 0.09428(14) 0.0318(5) Uani 1 1 d . . . . .
C28 C 0.9336(2) 1.20848(15) 0.17286(13) 0.0254(5) Uani 1 1 d . . . . .
C29 C 0.7490(2) 1.11648(15) 0.32948(13) 0.0245(5) Uani 1 1 d . . . . .
C30 C 0.7136(2) 1.02513(15) 0.32074(13) 0.0261(5) Uani 1 1 d . . . . .
C31 C 0.6616(2) 0.93081(16) 0.38571(15) 0.0339(5) Uani 1 1 d . . . . .
C32 C 0.6402(2) 0.92348(17) 0.46550(15) 0.0368(6) Uani 1 1 d . . . . .
C33 C 0.4136(3) 1.30493(19) 0.17975(17) 0.0421(6) Uani 1 1 d . . . . .
C34 C 0.5075(3) 1.25888(17) 0.13619(15) 0.0367(6) Uani 1 1 d . . . . .
C35 C 0.6309(2) 1.23876(15) 0.15353(14) 0.0296(5) Uani 1 1 d . . . . .
C36 C 0.6680(2) 1.25892(14) 0.21514(13) 0.0256(5) Uani 1 1 d . . . . .
C37 C 0.5670(2) 1.30216(16) 0.25872(14) 0.0320(5) Uani 1 1 d . . . . .
C38 C 0.4460(3) 1.32740(18) 0.24121(17) 0.0420(6) Uani 1 1 d . . . . .
C39 C 0.7187(2) 1.10556(17) 0.41171(14) 0.0306(5) Uani 1 1 d . . . . .
C40 C 0.6679(2) 1.01235(19) 0.47830(14) 0.0351(5) Uani 1 1 d . . . . .
C41 C 1.1310(2) 1.12277(17) 0.12252(15) 0.0313(5) Uani 1 1 d . . . . .
C42 C 1.0180(2) 1.12636(16) 0.18291(13) 0.0277(5) Uani 1 1 d . . . . .
B1 B 0.8072(2) 1.22535(17) 0.24485(15) 0.0243(5) Uani 1 1 d . . . . .
C43B C 0.859(3) 1.322(3) 0.2559(19) 0.031(6) Uani 0.294(14) 1 d . . P A 2
C44B C 0.838(3) 1.430(3) 0.226(2) 0.035(9) Uani 0.294(14) 1 d . . P A 2
C45B C 0.8988(16) 1.5122(14) 0.2360(11) 0.039(3) Uani 0.294(14) 1 d . U P A 2
C46B C 0.9880(19) 1.4876(16) 0.2862(13) 0.043(3) Uani 0.294(14) 1 d . U P A 2
C47B C 1.0221(14) 1.3900(18) 0.3178(10) 0.037(3) Uani 0.294(14) 1 d . U P A 2
C48B C 0.957(3) 1.3142(18) 0.3002(19) 0.050(7) Uani 0.294(14) 1 d . . P A 2
F32B F 0.8659(14) 1.6116(9) 0.2054(9) 0.064(3) Uani 0.294(14) 1 d . . P A 2
F31B F 0.754(3) 1.462(2) 0.179(2) 0.046(6) Uani 0.294(14) 1 d . . P A 2
F33B F 1.1015(9) 1.3604(15) 0.3688(8) 0.063(3) Uani 0.294(14) 1 d . U P A 2
F34B F 1.0021(18) 1.2153(16) 0.3305(12) 0.049(4) Uani 0.294(14) 1 d . U P A 2
F35B F 1.0435(13) 1.5663(13) 0.2999(8) 0.073(4) Uani 0.294(14) 1 d . U P A 2
C43A C 0.8853(11) 1.3132(8) 0.2681(7) 0.0231(18) Uani 0.706(14) 1 d . U P A 1
C44A C 0.8718(15) 1.4194(14) 0.2396(11) 0.035(3) Uani 0.706(14) 1 d . U P A 1
C45A C 0.9413(8) 1.4886(5) 0.2583(4) 0.042(2) Uani 0.706(14) 1 d . . P A 1
C46A C 1.0284(8) 1.4501(7) 0.3070(4) 0.051(2) Uani 0.706(14) 1 d . . P A 1
C47A C 1.0436(6) 1.3437(6) 0.3370(4) 0.0390(15) Uani 0.706(14) 1 d . . P A 1
C48A C 0.9756(9) 1.2807(6) 0.3135(5) 0.0265(16) Uani 0.706(14) 1 d . U P A 1
F32A F 0.9233(7) 1.5913(3) 0.2302(4) 0.0693(16) Uani 0.706(14) 1 d . . P A 1
F31A F 0.7852(13) 1.4628(11) 0.1931(8) 0.045(3) Uani 0.706(14) 1 d . . P A 1
F33A F 1.1250(5) 1.3039(5) 0.3881(3) 0.0603(12) Uani 0.706(14) 1 d . . P A 1
F34A F 0.9996(9) 1.1767(4) 0.3447(6) 0.0394(11) Uani 0.706(14) 1 d . . P A 1
F35A F 1.0967(7) 1.5160(5) 0.3259(3) 0.0790(16) Uani 0.706(14) 1 d . . P A 1

loop_
_atom_site_aniso_label
_atom_site_aniso_U_11
_atom_site_aniso_U_22
_atom_site_aniso_U_33
_atom_site_aniso_U_23
_atom_site_aniso_U_13
_atom_site_aniso_U_12
P1 0.0277(3) 0.0245(2) 0.0244(3) -0.0119(2) -0.0055(2) 0.0002(2)
F1 0.0443(9) 0.0557(8) 0.0394(9) -0.0217(7) -0.0011(7) 0.0175(7)
F2 0.0579(10) 0.0444(8) 0.0417(9) -0.0222(7) -0.0115(8) 0.0215(7)
F3 0.1303(17) 0.0463(8) 0.0491(10) -0.0344(8) -0.0171(11) 0.0236(9)
F4 0.1307(17) 0.0590(9) 0.0467(10) -0.0309(8) -0.0275(11) -0.0209(10)
F5 0.0605(11) 0.0858(11) 0.0398(9) -0.0208(8) -0.0202(8) -0.0264(9)
F6 0.0332(8) 0.0609(8) 0.0419(9) -0.0262(7) -0.0140(7) 0.0033(6)
F7 0.0295(8) 0.0381(6) 0.0347(8) -0.0094(6) -0.0144(6) -0.0004(5)
F8 0.0476(9) 0.0359(7) 0.0295(7) -0.0063(6) -0.0125(7) -0.0064(6)
F9 0.0314(8) 0.0464(7) 0.0422(8) -0.0203(7) 0.0048(6) -0.0110(6)
F10 0.0235(8) 0.0595(8) 0.0582(10) -0.0279(8) -0.0116(7) 0.0061(6)
F11 0.0356(8) 0.0406(7) 0.0426(8) -0.0134(6) -0.0169(7) 0.0099(6)
F12 0.0278(7) 0.0284(6) 0.0464(8) -0.0174(6) -0.0060(6) -0.0023(5)
F13 0.0486(9) 0.0307(6) 0.0486(9) -0.0208(6) -0.0180(7) 0.0138(6)
F14 0.0336(9) 0.0601(9) 0.0488(9) -0.0196(7) 0.0086(7) -0.0094(7)
F15 0.0381(8) 0.0352(6) 0.0425(8) -0.0195(6) -0.0031(7) -0.0113(5)
F16 0.0343(8) 0.0613(8) 0.0403(8) -0.0287(7) 0.0082(7) -0.0007(6)
F17 0.0653(11) 0.0444(8) 0.0366(9) 0.0037(7) 0.0032(8) -0.0028(7)
F18 0.0364(10) 0.0836(11) 0.0809(13) -0.0268(10) -0.0267(9) 0.0181(8)
F19 0.0478(10) 0.0697(9) 0.0471(9) -0.0228(8) -0.0255(8) 0.0042(7)
F20 0.0412(8) 0.0463(7) 0.0363(8) -0.0250(6) -0.0136(6) 0.0098(6)
F21 0.0382(8) 0.0445(7) 0.0346(8) -0.0223(6) 0.0016(6) 0.0026(6)
F22 0.0371(9) 0.0861(12) 0.0817(13) -0.0507(10) -0.0053(9) 0.0231(8)
F23 0.0485(9) 0.0529(8) 0.0337(8) -0.0297(7) -0.0055(7) -0.0062(6)
F24 0.0531(10) 0.0791(10) 0.0221(8) -0.0168(7) -0.0089(7) -0.0028(8)
F25 0.0693(11) 0.0285(6) 0.0515(10) -0.0172(6) 0.0065(8) -0.0142(6)
F26 0.0406(8) 0.0330(6) 0.0258(7) -0.0176(5) -0.0024(6) -0.0048(5)
F27 0.0522(9) 0.0286(6) 0.0395(8) -0.0046(6) 0.0033(7) 0.0094(6)
F28 0.0627(11) 0.0475(8) 0.0334(9) -0.0014(7) 0.0126(8) -0.0016(7)
F29 0.0325(8) 0.0562(8) 0.0538(10) -0.0240(7) -0.0083(7) 0.0187(6)
F30 0.0337(8) 0.0436(7) 0.0284(7) -0.0074(6) -0.0083(6) 0.0113(6)
O1 0.0329(9) 0.0313(7) 0.0264(8) -0.0091(6) -0.0058(7) 0.0028(6)
C1 0.0300(13) 0.0429(12) 0.0258(12) -0.0151(10) -0.0081(11) 0.0118(10)
C2 0.0348(13) 0.0296(10) 0.0292(12) -0.0144(9) -0.0148(11) 0.0093(9)
C3 0.0246(12) 0.0289(10) 0.0241(11) -0.0100(9) -0.0101(10) 0.0007(8)
C4 0.0251(12) 0.0308(10) 0.0244(12) -0.0134(9) -0.0080(10) 0.0025(8)
C5 0.0300(13) 0.0313(10) 0.0254(12) -0.0075(9) -0.0059(10) 0.0009(9)
C6 0.0512(17) 0.0321(11) 0.0482(16) -0.0158(11) -0.0145(13) 0.0028(11)
C7 0.0510(18) 0.0353(13) 0.067(2) -0.0068(13) -0.0141(16) -0.0063(12)
C8 0.0506(19) 0.0573(16) 0.0403(17) 0.0067(14) -0.0036(14) -0.0090(14)
C9 0.0367(14) 0.0260(10) 0.0254(12) -0.0117(9) -0.0063(10) -0.0052(9)
C10 0.0520(17) 0.0251(10) 0.0271(13) -0.0105(9) -0.0040(12) -0.0005(10)
C11 0.087(2) 0.0245(11) 0.0268(14) -0.0124(10) -0.0050(15) 0.0005(12)
C12 0.089(2) 0.0358(12) 0.0263(14) -0.0137(11) -0.0124(15) -0.0191(13)
C13 0.0531(18) 0.0454(13) 0.0253(13) -0.0081(11) -0.0107(12) -0.0213(12)
C14 0.0390(15) 0.0338(11) 0.0251(12) -0.0107(9) -0.0041(11) -0.0093(10)
C15 0.0247(12) 0.0281(9) 0.0253(11) -0.0151(9) -0.0042(9) 0.0012(8)
C16 0.0243(12) 0.0311(10) 0.0255(12) -0.0148(9) -0.0081(10) 0.0008(8)
C17 0.0347(13) 0.0288(10) 0.0229(12) -0.0128(9) -0.0069(10) 0.0008(9)
C18 0.0257(13) 0.0363(11) 0.0296(12) -0.0210(10) 0.0016(10) -0.0043(9)
C19 0.0223(12) 0.0405(11) 0.0369(14) -0.0255(11) -0.0069(10) 0.0053(9)
C20 0.0301(13) 0.0290(10) 0.0292(12) -0.0172(9) -0.0098(10) 0.0079(9)
C21 0.0240(13) 0.0449(12) 0.0258(12) -0.0108(10) -0.0024(10) -0.0026(10)
C22 0.0281(13) 0.0316(10) 0.0280(12) -0.0135(9) -0.0057(10) -0.0017(9)
C23 0.0399(15) 0.0460(13) 0.0306(14) -0.0150(11) -0.0083(12) -0.0045(11)
C24 0.0477(17) 0.0682(17) 0.0299(15) -0.0127(13) -0.0016(13) -0.0092(13)
C25 0.0244(13) 0.0458(12) 0.0304(13) -0.0235(11) 0.0024(10) -0.0021(10)
C26 0.0402(15) 0.0371(11) 0.0259(13) -0.0105(10) 0.0021(11) -0.0065(10)
C27 0.0323(14) 0.0288(10) 0.0323(13) -0.0138(9) -0.0023(11) 0.0017(9)
C28 0.0248(12) 0.0289(10) 0.0253(12) -0.0147(9) -0.0047(10) -0.0007(8)
C29 0.0220(12) 0.0294(10) 0.0244(12) -0.0132(9) -0.0059(9) 0.0021(8)
C30 0.0259(12) 0.0308(10) 0.0216(11) -0.0127(9) -0.0026(9) 0.0023(8)
C31 0.0339(14) 0.0293(10) 0.0352(14) -0.0138(10) -0.0021(11) -0.0004(9)
C32 0.0344(14) 0.0339(11) 0.0285(13) -0.0019(10) -0.0012(11) 0.0002(10)
C33 0.0274(14) 0.0447(13) 0.0480(16) -0.0099(12) -0.0117(12) 0.0048(10)
C34 0.0383(15) 0.0386(12) 0.0328(14) -0.0093(10) -0.0154(12) 0.0005(10)
C35 0.0308(13) 0.0267(10) 0.0282(12) -0.0102(9) -0.0035(10) 0.0039(9)
C36 0.0266(12) 0.0191(9) 0.0259(12) -0.0064(8) -0.0019(10) -0.0009(8)
C37 0.0321(14) 0.0287(10) 0.0296(13) -0.0103(9) -0.0003(11) -0.0015(9)
C38 0.0298(15) 0.0431(13) 0.0448(16) -0.0166(12) 0.0026(12) 0.0066(10)
C39 0.0277(13) 0.0424(12) 0.0290(13) -0.0212(10) -0.0086(10) 0.0022(9)
C40 0.0317(14) 0.0537(13) 0.0196(12) -0.0128(10) -0.0084(10) 0.0055(11)
C41 0.0233(12) 0.0401(11) 0.0374(14) -0.0221(11) -0.0091(11) 0.0068(9)
C42 0.0279(13) 0.0328(10) 0.0233(12) -0.0112(9) -0.0077(10) 0.0007(9)
B1 0.0245(13) 0.0240(10) 0.0259(13) -0.0134(10) -0.0032(11) 0.0001(9)
C43B 0.005(8) 0.069(10) 0.029(9) -0.029(7) -0.004(6) 0.002(6)
C44B 0.031(19) 0.036(16) 0.040(18) -0.032(15) 0.014(12) -0.018(13)
C45B 0.028(6) 0.046(6) 0.039(6) -0.027(5) 0.012(5) -0.015(4)
C46B 0.032(6) 0.054(7) 0.048(7) -0.035(5) 0.008(5) -0.019(5)
C47B 0.026(5) 0.053(7) 0.040(5) -0.028(5) -0.005(4) -0.009(5)
C48B 0.036(10) 0.042(11) 0.060(13) -0.026(10) 0.016(9) 0.008(9)
F32B 0.063(7) 0.042(4) 0.083(8) -0.041(5) 0.016(5) -0.017(4)
F31B 0.050(11) 0.024(5) 0.057(12) -0.021(7) 0.008(7) -0.008(6)
F33B 0.024(4) 0.123(9) 0.063(6) -0.059(7) -0.012(3) -0.005(5)
F34B 0.028(4) 0.083(12) 0.043(7) -0.028(10) -0.017(4) 0.006(9)
F35B 0.063(6) 0.094(7) 0.074(6) -0.069(6) 0.020(4) -0.050(5)
C43A 0.016(4) 0.032(2) 0.028(3) -0.019(2) -0.007(3) -0.005(3)
C44A 0.027(5) 0.034(3) 0.038(4) -0.016(3) 0.003(3) -0.002(3)
C45A 0.049(5) 0.032(2) 0.038(4) -0.018(2) 0.008(3) -0.014(3)
C46A 0.052(4) 0.046(4) 0.053(4) -0.033(3) 0.012(3) -0.026(3)
C47A 0.033(3) 0.049(3) 0.035(3) -0.024(2) 0.003(2) -0.016(2)
C48A 0.022(3) 0.030(4) 0.033(3) -0.019(3) -0.004(2) 0.000(3)
F32A 0.086(4) 0.0273(15) 0.080(3) -0.0278(17) 0.013(2) -0.0187(18)
F31A 0.052(6) 0.024(2) 0.045(5) -0.008(2) 0.003(3) 0.002(3)
F33A 0.050(2) 0.086(3) 0.0548(19) -0.032(2) -0.0219(15) -0.0186(19)
F34A 0.0402(17) 0.039(2) 0.046(3) -0.019(2) -0.0208(18) 0.005(2)
F35A 0.087(3) 0.075(3) 0.084(3) -0.050(2) -0.005(2) -0.041(2)

loop_
_atom_type_symbol
_atom_type_description
_atom_type_scat_dispersion_real
_atom_type_scat_dispersion_imag
_atom_type_scat_source
C C 0.0033 0.0016 'International Tables Vol C Tables 4.2.6.8 and 6.1.1.4'
H H 0.0000 0.0000 'International Tables Vol C Tables 4.2.6.8 and 6.1.1.4'
O O 0.0106 0.0060 'International Tables Vol C Tables 4.2.6.8 and 6.1.1.4'
B B 0.0013 0.0007 'International Tables Vol C Tables 4.2.6.8 and 6.1.1.4'
F F 0.0171 0.0103 'International Tables Vol C Tables 4.2.6.8 and 6.1.1.4'
P P 0.1023 0.0942 'International Tables Vol C Tables 4.2.6.8 and 6.1.1.4'

loop_
_geom_angle_atom_site_label_1
_geom_angle_atom_site_label_2
_geom_angle_atom_site_label_3
_geom_angle
O1 P1 C4 110.19(9)
O1 P1 C15 104.59(10)
C4 P1 C15 113.01(9)
O1 P1 C9 111.46(9)
C4 P1 C9 111.03(10)
C15 P1 C9 106.36(10)
C5 O1 P1 125.82(14)
F1 C1 C2 120.53(19)
F1 C1 C21 119.7(2)
C2 C1 C21 119.7(2)
F13 C2 C3 119.9(2)
F13 C2 C1 120.4(2)
C3 C2 C1 119.78(19)
F12 C3 C2 116.88(17)
F12 C3 C4 121.23(19)
C2 C3 C4 121.89(19)
C22 C4 C3 116.32(19)
C22 C4 P1 118.65(15)
C3 C4 P1 124.89(16)
C23 C5 C6 124.2(2)
C23 C5 O1 117.66(18)
C6 C5 O1 118.1(2)
C5 C6 C7 116.7(2)
C5 C6 H4 121.6
C7 C6 H4 121.6
C8 C7 C6 120.9(2)
C8 C7 H5 119.6
C6 C7 H5 119.6
C7 C8 C24 120.5(3)
C7 C8 H1 119.8
C24 C8 H1 119.8
C14 C9 C10 117.2(2)
C14 C9 P1 126.44(17)
C10 C9 P1 116.07(18)
F2 C10 C11 118.8(2)
F2 C10 C9 119.3(2)
C11 C10 C9 121.8(3)
F3 C11 C10 120.4(3)
F3 C11 C12 120.4(2)
C10 C11 C12 119.2(2)
F4 C12 C13 119.8(3)
F4 C12 C11 119.5(3)
C13 C12 C11 120.7(2)
F5 C13 C12 120.3(2)
F5 C13 C14 120.1(2)
C12 C13 C14 119.5(3)
F6 C14 C9 121.47(19)
F6 C14 C13 116.9(2)
C9 C14 C13 121.6(2)
C16 C15 C20 117.27(19)
C16 C15 P1 117.31(16)
C20 C15 P1 125.42(16)
F7 C16 C17 119.06(19)
F7 C16 C15 118.37(18)
C17 C16 C15 122.5(2)
F8 C17 C16 120.7(2)
F8 C17 C18 120.36(19)
C16 C17 C18 118.9(2)
F9 C18 C17 119.6(2)
F9 C18 C19 120.0(2)
C17 C18 C19 120.4(2)
F10 C19 C18 119.9(2)
F10 C19 C20 119.7(2)
C18 C19 C20 120.3(2)
F11 C20 C19 117.61(19)
F11 C20 C15 121.90(19)
C19 C20 C15 120.5(2)
F14 C21 C22 120.6(2)
F14 C21 C1 119.7(2)
C22 C21 C1 119.7(2)
F15 C22 C21 118.44(19)
F15 C22 C4 119.14(19)
C21 C22 C4 122.42(19)
C5 C23 C24 117.6(2)
C5 C23 H3 121.2
C24 C23 H3 121.2
C8 C24 C23 120.0(3)
C8 C24 H2 120.0
C23 C24 H2 120.0
F16 C25 C41 120.7(2)
F16 C25 C26 120.3(2)
C41 C25 C26 119.1(2)
F28 C26 C25 119.9(2)
F28 C26 C27 121.0(2)
C25 C26 C27 119.1(2)
F27 C27 C26 116.0(2)
F27 C27 C28 118.96(19)
C26 C27 C28 125.0(2)
C42 C28 C27 112.6(2)
C42 C28 B1 127.38(19)
C27 C28 B1 119.61(18)
C39 C29 C30 112.65(19)
C39 C29 B1 127.99(17)
C30 C29 B1 119.11(18)
F26 C30 C31 115.87(17)
F26 C30 C29 119.39(18)
C31 C30 C29 124.7(2)
F25 C31 C32 119.64(19)
F25 C31 C30 120.5(2)
C32 C31 C30 119.8(2)
F17 C32 C31 120.9(2)
F17 C32 C40 120.9(2)
C31 C32 C40 118.2(2)
F18 C33 C34 120.9(2)
F18 C33 C38 121.1(2)
C34 C33 C38 118.0(2)
F19 C34 C33 119.8(2)
F19 C34 C35 120.4(2)
C33 C34 C35 119.7(2)
F20 C35 C34 114.6(2)
F20 C35 C36 120.8(2)
C34 C35 C36 124.5(2)
C35 C36 C37 112.9(2)
C35 C36 B1 126.47(19)
C37 C36 B1 120.29(19)
F21 C37 C38 115.8(2)
F21 C37 C36 119.8(2)
C38 C37 C36 124.3(2)
F22 C38 C37 120.5(2)
F22 C38 C33 119.0(2)
C37 C38 C33 120.4(2)
F23 C39 C40 114.63(19)
F23 C39 C29 121.22(19)
C40 C39 C29 124.15(19)
F24 C40 C32 119.4(2)
F24 C40 C39 120.3(2)
C32 C40 C39 120.3(2)
F29 C41 C25 119.8(2)
F29 C41 C42 120.5(2)
C25 C41 C42 119.8(2)
F30 C42 C41 115.03(18)
F30 C42 C28 120.51(19)
C41 C42 C28 124.5(2)
C43B B1 C36 105.5(10)
C43B B1 C28 104.0(11)
C36 B1 C28 113.67(18)
C43B B1 C29 117.8(12)
C36 B1 C29 101.58(16)
C28 B1 C29 114.28(16)
C36 B1 C43A 117.4(4)
C28 B1 C43A 100.5(4)
C29 B1 C43A 110.0(4)
C48B C43B C44B 105(3)
C48B C43B B1 121(2)
C44B C43B B1 134(2)
F31B C44B C43B 118(3)
F31B C44B C45B 113(2)
C43B C44B C45B 129(2)
C46B C45B F32B 119.3(13)
C46B C45B C44B 118.3(17)
F32B C45B C44B 122.1(17)
F35B C46B C45B 119.2(15)
F35B C46B C47B 119.9(17)
C45B C46B C47B 120.9(14)
C46B C47B F33B 124.0(16)
C46B C47B C48B 115.1(16)
F33B C47B C48B 120.7(19)
C43B C48B C47B 132(2)
C43B C48B F34B 115(3)
C47B C48B F34B 113(3)
C48A C43A C44A 115.2(10)
C48A C43A B1 119.8(7)
C44A C43A B1 124.8(9)
F31A C44A C43A 121.5(14)
F31A C44A C45A 115.9(14)
C43A C44A C45A 122.6(11)
C46A C45A F32A 120.2(7)
C46A C45A C44A 119.3(8)
F32A C45A C44A 120.5(9)
C45A C46A F35A 120.1(7)
C45A C46A C47A 119.6(6)
F35A C46A C47A 120.3(6)
F33A C47A C46A 120.2(5)
F33A C47A C48A 122.0(5)
C46A C47A C48A 117.8(6)
C43A C48A F34A 121.0(9)
C43A C48A C47A 125.2(7)
F34A C48A C47A 113.6(7)

loop_
_geom_bond_atom_site_label_1
_geom_bond_atom_site_label_2
_geom_bond_distance
P1 O1 1.5550(16)
P1 C4 1.788(2)
P1 C15 1.786(2)
P1 C9 1.794(2)
F1 C1 1.325(3)
F2 C10 1.337(3)
F3 C11 1.333(3)
F4 C12 1.332(3)
F5 C13 1.333(3)
F6 C14 1.332(3)
F7 C16 1.339(2)
F8 C17 1.334(2)
F9 C18 1.331(2)
F10 C19 1.331(2)
F11 C20 1.327(2)
F12 C3 1.339(2)
F13 C2 1.329(2)
F14 C21 1.338(3)
F15 C22 1.337(2)
F16 C25 1.352(3)
F17 C32 1.345(2)
F18 C33 1.342(3)
F19 C34 1.351(3)
F20 C35 1.361(2)
F21 C37 1.354(3)
F22 C38 1.353(3)
F23 C39 1.354(2)
F24 C40 1.346(3)
F25 C31 1.355(2)
F26 C30 1.351(2)
F27 C27 1.347(2)
F28 C26 1.340(3)
F29 C41 1.349(2)
F30 C42 1.360(2)
O1 C5 1.443(3)
C1 C2 1.377(3)
C1 C21 1.383(3)
C2 C3 1.375(3)
C3 C4 1.397(3)
C4 C22 1.395(3)
C5 C23 1.368(3)
C5 C6 1.371(3)
C6 C7 1.394(4)
C6 H4 0.9500
C7 C8 1.366(4)
C7 H5 0.9500
C8 C24 1.385(4)
C8 H1 0.9500
C9 C14 1.383(3)
C9 C10 1.395(3)
C10 C11 1.376(3)
C11 C12 1.378(4)
C12 C13 1.367(4)
C13 C14 1.386(3)
C15 C16 1.391(3)
C15 C20 1.395(3)
C16 C17 1.372(3)
C17 C18 1.375(3)
C18 C19 1.376(3)
C19 C20 1.383(3)
C21 C22 1.363(3)
C23 C24 1.385(3)
C23 H3 0.9500
C24 H2 0.9500
C25 C41 1.371(3)
C25 C26 1.371(3)
C26 C27 1.378(3)
C27 C28 1.394(3)
C28 C42 1.389(3)
C28 B1 1.654(3)
C29 C39 1.386(3)
C29 C30 1.388(3)
C29 B1 1.667(3)
C30 C31 1.380(3)
C31 C32 1.366(3)
C32 C40 1.371(3)
C33 C34 1.372(4)
C33 C38 1.378(4)
C34 C35 1.378(3)
C35 C36 1.387(3)
C36 C37 1.388(3)
C36 B1 1.649(3)
C37 C38 1.364(3)
C39 C40 1.380(3)
C41 C42 1.378(3)
B1 C43B 1.54(3)
B1 C43A 1.694(10)
C43B C48B 1.42(4)
C43B C44B 1.41(5)
C44B F31B 1.32(3)
C44B C45B 1.39(3)
C45B C46B 1.40(2)
C45B F32B 1.339(17)
C46B F35B 1.360(18)
C46B C47B 1.32(2)
C47B F33B 1.335(18)
C47B C48B 1.42(4)
C48B F34B 1.379(16)
C43A C48A 1.355(13)
C43A C44A 1.37(2)
C44A F31A 1.358(14)
C44A C45A 1.386(17)
C45A C46A 1.377(9)
C45A F32A 1.334(7)
C46A F35A 1.345(8)
C46A C47A 1.375(7)
C47A F33A 1.362(8)
C47A C48A 1.370(11)
C48A F34A 1.367(7)

loop_
_geom_torsion_atom_site_label_1
_geom_torsion_atom_site_label_2
_geom_torsion_atom_site_label_3
_geom_torsion_atom_site_label_4
_geom_torsion
C4 P1 O1 C5 44.86(18)
C15 P1 O1 C5 166.60(16)
C9 P1 O1 C5 -78.88(18)
F1 C1 C2 F13 -2.4(3)
C21 C1 C2 F13 176.4(2)
F1 C1 C2 C3 177.2(2)
C21 C1 C2 C3 -4.0(3)
F13 C2 C3 F12 2.9(3)
C1 C2 C3 F12 -176.80(19)
F13 C2 C3 C4 -176.63(19)
C1 C2 C3 C4 3.7(3)
F12 C3 C4 C22 179.23(19)
C2 C3 C4 C22 -1.3(3)
F12 C3 C4 P1 3.7(3)
C2 C3 C4 P1 -176.86(17)
O1 P1 C4 C22 -68.31(19)
C15 P1 C4 C22 175.09(17)
C9 P1 C4 C22 55.7(2)
O1 P1 C4 C3 107.17(19)
C15 P1 C4 C3 -9.4(2)
C9 P1 C4 C3 -128.84(18)
P1 O1 C5 C23 -90.8(2)
P1 O1 C5 C6 91.4(2)
C23 C5 C6 C7 1.6(4)
O1 C5 C6 C7 179.3(2)
C5 C6 C7 C8 -0.9(4)
C6 C7 C8 C24 -0.4(5)
O1 P1 C9 C14 137.20(19)
C4 P1 C9 C14 13.9(2)
C15 P1 C9 C14 -109.4(2)
O1 P1 C9 C10 -49.30(19)
C4 P1 C9 C10 -172.56(16)
C15 P1 C9 C10 64.11(18)
C14 C9 C10 F2 177.58(19)
P1 C9 C10 F2 3.5(3)
C14 C9 C10 C11 -1.0(3)
P1 C9 C10 C11 -175.10(18)
F2 C10 C11 F3 -0.3(3)
C9 C10 C11 F3 178.3(2)
F2 C10 C11 C12 -179.5(2)
C9 C10 C11 C12 -1.0(3)
F3 C11 C12 F4 0.7(4)
C10 C11 C12 F4 180.0(2)
F3 C11 C12 C13 -177.2(2)
C10 C11 C12 C13 2.0(4)
F4 C12 C13 F5 -0.7(3)
C11 C12 C13 F5 177.2(2)
F4 C12 C13 C14 -179.0(2)
C11 C12 C13 C14 -1.1(4)
C10 C9 C14 F6 -176.38(19)
P1 C9 C14 F6 -2.9(3)
C10 C9 C14 C13 1.9(3)
P1 C9 C14 C13 175.37(17)
F5 C13 C14 F6 -0.9(3)
C12 C13 C14 F6 177.5(2)
F5 C13 C14 C9 -179.3(2)
C12 C13 C14 C9 -0.9(3)
O1 P1 C15 C16 -178.84(15)
C4 P1 C15 C16 -58.97(18)
C9 P1 C15 C16 63.10(18)
O1 P1 C15 C20 2.1(2)
C4 P1 C15 C20 121.94(18)
C9 P1 C15 C20 -115.98(18)
C20 C15 C16 F7 179.52(17)
P1 C15 C16 F7 0.4(2)
C20 C15 C16 C17 -2.5(3)
P1 C15 C16 C17 178.37(16)
F7 C16 C17 F8 -0.2(3)
C15 C16 C17 F8 -178.19(18)
F7 C16 C17 C18 178.20(17)
C15 C16 C17 C18 0.2(3)
F8 C17 C18 F9 1.7(3)
C16 C17 C18 F9 -176.71(18)
F8 C17 C18 C19 -179.22(18)
C16 C17 C18 C19 2.4(3)
F9 C18 C19 F10 -0.6(3)
C17 C18 C19 F10 -179.70(19)
F9 C18 C19 C20 176.47(18)
C17 C18 C19 C20 -2.6(3)
F10 C19 C20 F11 -1.5(3)
C18 C19 C20 F11 -178.62(18)
F10 C19 C20 C15 177.35(18)
C18 C19 C20 C15 0.3(3)
C16 C15 C20 F11 -178.97(17)
P1 C15 C20 F11 0.1(3)
C16 C15 C20 C19 2.2(3)
P1 C15 C20 C19 -178.71(16)
F1 C1 C21 F14 1.8(3)
C2 C1 C21 F14 -177.0(2)
F1 C1 C21 C22 -179.3(2)
C2 C1 C21 C22 1.9(3)
F14 C21 C22 F15 0.1(3)
C1 C21 C22 F15 -178.9(2)
F14 C21 C22 C4 179.4(2)
C1 C21 C22 C4 0.5(4)
C3 C4 C22 F15 178.52(19)
P1 C4 C22 F15 -5.6(3)
C3 C4 C22 C21 -0.8(3)
P1 C4 C22 C21 175.04(18)
C6 C5 C23 C24 -0.9(4)
O1 C5 C23 C24 -178.6(2)
C7 C8 C24 C23 1.2(5)
C5 C23 C24 C8 -0.5(4)
F16 C25 C26 F28 -0.2(3)
C41 C25 C26 F28 -179.7(2)
F16 C25 C26 C27 179.9(2)
C41 C25 C26 C27 0.4(3)
F28 C26 C27 F27 -0.7(3)
C25 C26 C27 F27 179.2(2)
F28 C26 C27 C28 179.4(2)
C25 C26 C27 C28 -0.7(4)
F27 C27 C28 C42 -179.34(19)
C26 C27 C28 C42 0.6(3)
F27 C27 C28 B1 -6.5(3)
C26 C27 C28 B1 173.5(2)
C39 C29 C30 F26 176.47(18)
B1 C29 C30 F26 1.7(3)
C39 C29 C30 C31 -3.8(3)
B1 C29 C30 C31 -178.5(2)
F26 C30 C31 F25 -1.0(3)
C29 C30 C31 F25 179.3(2)
F26 C30 C31 C32 -179.4(2)
C29 C30 C31 C32 0.8(4)
F25 C31 C32 F17 1.2(4)
C30 C31 C32 F17 179.7(2)
F25 C31 C32 C40 -176.5(2)
C30 C31 C32 C40 1.9(4)
F18 C33 C34 F19 -1.0(3)
C38 C33 C34 F19 179.8(2)
F18 C33 C34 C35 177.8(2)
C38 C33 C34 C35 -1.4(3)
F19 C34 C35 F20 1.1(3)
C33 C34 C35 F20 -177.7(2)
F19 C34 C35 C36 -179.12(19)
C33 C34 C35 C36 2.1(3)
F20 C35 C36 C37 179.83(17)
C34 C35 C36 C37 0.0(3)
F20 C35 C36 B1 -7.0(3)
C34 C35 C36 B1 173.24(19)
C35 C36 C37 F21 178.34(17)
B1 C36 C37 F21 4.7(3)
C35 C36 C37 C38 -3.0(3)
B1 C36 C37 C38 -176.6(2)
F21 C37 C38 F22 5.0(3)
C36 C37 C38 F22 -173.7(2)
F21 C37 C38 C33 -177.5(2)
C36 C37 C38 C33 3.7(4)
F18 C33 C38 F22 -3.0(4)
C34 C33 C38 F22 176.2(2)
F18 C33 C38 C37 179.5(2)
C34 C33 C38 C37 -1.3(4)
C30 C29 C39 F23 -176.29(19)
B1 C29 C39 F23 -2.1(3)
C30 C29 C39 C40 4.4(3)
B1 C29 C39 C40 178.5(2)
F17 C32 C40 F24 -1.6(4)
C31 C32 C40 F24 176.1(2)
F17 C32 C40 C39 -179.1(2)
C31 C32 C40 C39 -1.4(4)
F23 C39 C40 F24 1.1(3)
C29 C39 C40 F24 -179.5(2)
F23 C39 C40 C32 178.6(2)
C29 C39 C40 C32 -2.0(4)
F16 C25 C41 F29 0.5(3)
C26 C25 C41 F29 180.0(2)
F16 C25 C41 C42 -179.6(2)
C26 C25 C41 C42 -0.1(3)
F29 C41 C42 F30 0.0(3)
C25 C41 C42 F30 -179.87(19)
F29 C41 C42 C28 179.94(19)
C25 C41 C42 C28 0.1(3)
C27 C28 C42 F30 179.66(18)
B1 C28 C42 F30 7.5(3)
C27 C28 C42 C41 -0.3(3)
B1 C28 C42 C41 -172.5(2)
C35 C36 B1 C43B 137.4(12)
C37 C36 B1 C43B -49.8(12)
C35 C36 B1 C28 24.1(3)
C37 C36 B1 C28 -163.16(17)
C35 C36 B1 C29 -99.1(2)
C37 C36 B1 C29 73.6(2)
C35 C36 B1 C43A 141.0(5)
C37 C36 B1 C43A -46.3(5)
C42 C28 B1 C43B 111.0(11)
C27 C28 B1 C43B -60.7(11)
C42 C28 B1 C36 -134.8(2)
C27 C28 B1 C36 53.5(2)
C42 C28 B1 C29 -18.8(3)
C27 C28 B1 C29 169.52(19)
C42 C28 B1 C43A 98.9(4)
C27 C28 B1 C43A -72.8(4)
C39 C29 B1 C43B 12.2(12)
C30 C29 B1 C43B -173.9(12)
C39 C29 B1 C36 -102.3(2)
C30 C29 B1 C36 71.5(2)
C39 C29 B1 C28 134.8(2)
C30 C29 B1 C28 -51.3(3)
C39 C29 B1 C43A 22.7(5)
C30 C29 B1 C43A -163.5(4)
C36 B1 C43B C48B 164(2)
C28 B1 C43B C48B -76(3)
C29 B1 C43B C48B 52(3)
C36 B1 C43B C44B -21(3)
C28 B1 C43B C44B 99(3)
C29 B1 C43B C44B -133(3)
C48B C43B C44B F31B 177(3)
B1 C43B C44B F31B 2(5)
C48B C43B C44B C45B 0(4)
B1 C43B C44B C45B -175(3)
F31B C44B C45B C46B 179(3)
C43B C44B C45B C46B -4(4)
F31B C44B C45B F32B 4(4)
C43B C44B C45B F32B -178(2)
F32B C45B C46B F35B -3(2)
C44B C45B C46B F35B -177.2(18)
F32B C45B C46B C47B 179.6(13)
C44B C45B C46B C47B 5(3)
F35B C46B C47B F33B 5(2)
C45B C46B C47B F33B -177.0(14)
F35B C46B C47B C48B 179.5(15)
C45B C46B C47B C48B -3(2)
C44B C43B C48B C47B 3(4)
B1 C43B C48B C47B 179(2)
C44B C43B C48B F34B -175(2)
B1 C43B C48B F34B 1(4)
C46B C47B C48B C43B -1(4)
F33B C47B C48B C43B 173(3)
C46B C47B C48B F34B 176.6(17)
F33B C47B C48B F34B -9(2)
C36 B1 C43A C48A 162.1(7)
C28 B1 C43A C48A -74.1(9)
C29 B1 C43A C48A 46.7(10)
C36 B1 C43A C44A -22.6(13)
C28 B1 C43A C44A 101.2(11)
C29 B1 C43A C44A -138.0(11)
C48A C43A C44A F31A 179.8(14)
B1 C43A C44A F31A 4(2)
C48A C43A C44A C45A -2.4(19)
B1 C43A C44A C45A -177.9(11)
F31A C44A C45A C46A 178.4(11)
C43A C44A C45A C46A 0.5(18)
F31A C44A C45A F32A -1.0(18)
C43A C44A C45A F32A -179.0(11)
F32A C45A C46A F35A -0.5(8)
C44A C45A C46A F35A -179.9(9)
F32A C45A C46A C47A 178.5(5)
C44A C45A C46A C47A -0.9(11)
C45A C46A C47A F33A -177.2(5)
F35A C46A C47A F33A 1.8(8)
C45A C46A C47A C48A 3.3(8)
F35A C46A C47A C48A -177.7(6)
C44A C43A C48A F34A -179.3(11)
B1 C43A C48A F34A -3.5(14)
C44A C43A C48A C47A 5.1(15)
B1 C43A C48A C47A -179.1(6)
F33A C47A C48A C43A 174.8(8)
C46A C47A C48A C43A -5.7(11)
F33A C47A C48A F34A -1.1(10)
C46A C47A C48A F34A 178.4(7)
